data_1529869
loop_
_publ_author_name
'Katagiri, Kosuke'
'Komagawa, Shinsuke'
'Uchiyama, Masanobu'
'Yamaguchi, Kentaro'
'Azumaya, Isao'

_publ_section_title
;
 Control of a Chiral Property of a Calix[3]aramide: The Racemization
 Suppressed by Intramolecular Cyclic Hydrogen Bonds and DMSO-H2O
 System-Induced Spontaneous Resolution.
;
_journal_issue 15
_journal_name_full 'Organic letters'
_journal_page_first 3650
_journal_page_last 3653
_journal_paper_doi 10.1021/acs.orglett.5b01455
_journal_volume 17
_journal_year 2015
_chemical_formula_sum 'C67 H63 N8 O6 P3'
_chemical_formula_weight 1169.16
_chemical_name_systematic
; 
 ? 
;
_space_group_IT_number 2
_symmetry_cell_setting triclinic
_symmetry_space_group_name_Hall '-P 1'
_symmetry_space_group_name_H-M 'P -1'
_atom_sites_solution_hydrogens geom
_atom_sites_solution_primary direct
_atom_sites_solution_secondary difmap
_audit_creation_method SHELXL-97
_cell_angle_alpha 94.572(3)
_cell_angle_beta 91.240(3)
_cell_angle_gamma 101.538(3)
_cell_formula_units_Z 2
_cell_length_a 13.731(3)
_cell_length_b 14.962(3)
_cell_length_c 15.117(3)
_cell_measurement_reflns_used 5059
_cell_measurement_temperature 100
_cell_measurement_theta_max 24.10
_cell_measurement_theta_min 2.54
_cell_volume 3031.0(11)
_computing_cell_refinement 'APEX2 (Bruker AXS, 2006)'
_computing_data_collection 'APEX2 (Bruker AXS, 2006)'
_computing_data_reduction 'SAINT (Bruker AXS, 2004)'
_computing_molecular_graphics 'XSHEL (Bruker AXS,2002)'
_computing_publication_material 'XCIF (Bruker AXS, 2001)'
_computing_structure_refinement 'SHELXL-97 (Sheldrick, 1997)'
_computing_structure_solution 'SHELXS-97 (Sheldrick, 1997)'
_diffrn_ambient_temperature 100
_diffrn_detector_area_resol_mean 8.333
_diffrn_measured_fraction_theta_full 0.977
_diffrn_measured_fraction_theta_max 0.896
_diffrn_measurement_device_type 'Bruker APEXII CCD area detector'
_diffrn_measurement_method 'phi and omega scans'
_diffrn_radiation_monochromator graphite
_diffrn_radiation_source 'sealed tube'
_diffrn_radiation_type MoK\a
_diffrn_radiation_wavelength 0.71073
_diffrn_reflns_av_R_equivalents 0.0522
_diffrn_reflns_av_sigmaI/netI 0.0747
_diffrn_reflns_limit_h_max 16
_diffrn_reflns_limit_h_min -17
_diffrn_reflns_limit_k_max 18
_diffrn_reflns_limit_k_min -18
_diffrn_reflns_limit_l_max 18
_diffrn_reflns_limit_l_min -17
_diffrn_reflns_number 29548
_diffrn_reflns_theta_full 25.50
_diffrn_reflns_theta_max 26.68
_diffrn_reflns_theta_min 1.84
_exptl_absorpt_coefficient_mu 0.158
_exptl_absorpt_correction_T_max 0.9844
_exptl_absorpt_correction_T_min 0.9844
_exptl_absorpt_correction_type empirical
_exptl_absorpt_process_details
;
SADABS Sheldrick 1996
;
_exptl_crystal_colour colorless
_exptl_crystal_density_diffrn 1.281
_exptl_crystal_density_method 'not measured'
_exptl_crystal_description prismatic
_exptl_crystal_F_000 1228
_exptl_crystal_size_max 0.10
_exptl_crystal_size_mid 0.10
_exptl_crystal_size_min 0.10
_refine_diff_density_max 0.447
_refine_diff_density_min -0.516
_refine_diff_density_rms 0.066
_refine_ls_extinction_method none
_refine_ls_goodness_of_fit_ref 1.046
_refine_ls_hydrogen_treatment mixed
_refine_ls_matrix_type full
_refine_ls_number_parameters 774
_refine_ls_number_reflns 11442
_refine_ls_number_restraints 0
_refine_ls_restrained_S_all 1.046
_refine_ls_R_factor_all 0.0903
_refine_ls_R_factor_gt 0.0539
_refine_ls_shift/su_max 0.001
_refine_ls_shift/su_mean 0.000
_refine_ls_structure_factor_coef Fsqd
_refine_ls_weighting_details 'calc w=1/[\s^2^(Fo^2^)+(0.0848P)^2^+0.0000P] where P=(Fo^2^+2Fc^2^)/3'
_refine_ls_weighting_scheme calc
_refine_ls_wR_factor_gt 0.1387
_refine_ls_wR_factor_ref 0.1572
_reflns_number_gt 7641
_reflns_number_total 11442
_reflns_threshold_expression >2sigma(I)
_cod_data_source_file ol5b01455_si_001.cif
_cod_data_source_block compound1c
_cod_depositor_comments
;
The following automatic conversions were performed:

'_symmetry_cell_setting' value 'Triclinic' changed to 'triclinic'
according to
/usr/data/users/saulius/crontab/automatic-downloads/current/ACS/lib/dictionaries/cif_core.dic
dictionary named 'cif_core.dic' version 2.4.2 from 2011-04-26.

Automatic conversion script
Id: cif_fix_values 3271 2015-04-21 07:52:19Z andrius 
;
_cod_original_cell_volume 3031.0(12)
_cod_original_sg_symbol_H-M 'P-1   '
_cod_database_code 1529869

loop_
_symmetry_equiv_pos_as_xyz
'x, y, z'
'-x, -y, -z'

loop_
_atom_site_label
_atom_site_type_symbol
_atom_site_fract_x
_atom_site_fract_y
_atom_site_fract_z
_atom_site_U_iso_or_equiv
_atom_site_adp_type
_atom_site_occupancy
_atom_site_symmetry_multiplicity
_atom_site_calc_flag
_atom_site_refinement_flags
P1 P 0.97759(5) 0.98329(5) 0.21082(4) 0.01956(18) Uani 1 1 d .
P2 P 0.63717(5) 0.79776(5) 0.14483(5) 0.01970(18) Uani 1 1 d .
P3 P 0.78976(5) 0.78548(5) 0.43892(5) 0.02125(18) Uani 1 1 d .
O6 O 0.69916(14) 0.73471(13) 0.38747(12) 0.0259(5) Uani 1 1 d .
O5 O 0.72748(13) 0.85306(13) 0.10849(12) 0.0233(4) Uani 1 1 d .
O4 O 0.97205(14) 0.94612(12) 0.29936(12) 0.0227(4) Uani 1 1 d .
O2 O 0.72914(15) 0.37482(13) 0.27859(13) 0.0312(5) Uani 1 1 d .
O1 O 0.95379(16) 0.59694(15) -0.12169(13) 0.0362(5) Uani 1 1 d .
O3 O 1.25662(16) 0.67163(17) 0.29229(14) 0.0425(6) Uani 1 1 d .
N6 N 0.89856(18) 0.79485(17) 0.39110(15) 0.0217(5) Uani 1 1 d .
N4 N 0.94150(19) 0.90995(16) 0.12164(15) 0.0217(5) Uani 1 1 d .
N1 N 1.19016(16) 0.72735(16) 0.17485(15) 0.0240(5) Uani 1 1 d .
N2 N 0.82805(17) 0.56117(16) -0.02790(14) 0.0233(5) Uani 1 1 d .
N3 N 0.87713(17) 0.46821(15) 0.32043(15) 0.0253(6) Uani 1 1 d .
N5 N 0.65071(17) 0.71030(16) 0.20109(16) 0.0219(5) Uani 1 1 d .
C24 C 0.9440(2) 0.72148(18) 0.36203(17) 0.0209(6) Uani 1 1 d .
C20 C 1.0813(2) 0.6674(2) 0.29144(17) 0.0232(6) Uani 1 1 d .
C19 C 1.1837(2) 0.6887(2) 0.25328(19) 0.0270(7) Uani 1 1 d .
C6 C 1.1025(2) 0.7388(2) 0.12642(17) 0.0224(6) Uani 1 1 d .
C2 C 0.9690(2) 0.68324(19) 0.01967(17) 0.0219(6) Uani 1 1 d .
C15 C 0.7000(2) 0.63966(18) 0.17023(18) 0.0212(6) Uani 1 1 d .
C3 C 0.9336(2) 0.76332(18) 0.03701(17) 0.0200(6) Uani 1 1 d .
H3 H 0.8764 0.7721 0.0051 0.024 Uiso 1 1 calc R
C5 C 1.06784(19) 0.81905(18) 0.14379(17) 0.0202(6) Uani 1 1 d .
H5 H 1.1034 0.8661 0.1851 0.024 Uiso 1 1 calc R
C14 C 0.73544(19) 0.63203(19) 0.08497(18) 0.0212(6) Uani 1 1 d .
H14 H 0.7213 0.6720 0.0428 0.025 Uiso 1 1 calc R
C13 C 0.7907(2) 0.56724(19) 0.06106(18) 0.0227(6) Uani 1 1 d .
C1 C 0.9171(2) 0.61047(19) -0.04970(18) 0.0239(6) Uani 1 1 d .
C25 C 1.0381(2) 0.73855(19) 0.32718(17) 0.0221(6) Uani 1 1 d .
H25 H 1.0738 0.7999 0.3277 0.026 Uiso 1 1 calc R
C10 C 0.7905(2) 0.44614(19) 0.27190(18) 0.0238(6) Uani 1 1 d .
C4 C 0.9818(2) 0.83098(18) 0.10129(17) 0.0195(6) Uani 1 1 d .
C7 C 1.0544(2) 0.67075(19) 0.06417(17) 0.0237(6) Uani 1 1 d .
H7 H 1.0791 0.6163 0.0520 0.028 Uiso 1 1 calc R
C16 C 0.7146(2) 0.57571(19) 0.22898(18) 0.0232(6) Uani 1 1 d .
H16 H 0.6851 0.5761 0.2852 0.028 Uiso 1 1 calc R
C8 C 1.2865(2) 0.7587(2) 0.1344(2) 0.0287(7) Uani 1 1 d .
H8A H 1.2846 0.7284 0.0736 0.034 Uiso 1 1 calc R
H8B H 1.3396 0.7397 0.1694 0.034 Uiso 1 1 calc R
C21 C 1.0301(2) 0.5773(2) 0.29079(17) 0.0250(7) Uani 1 1 d .
H21 H 1.0590 0.5284 0.2668 0.030 Uiso 1 1 calc R
C22 C 0.9367(2) 0.55988(18) 0.32561(17) 0.0221(6) Uani 1 1 d .
C17 C 0.7669(2) 0.4952(2) -0.09500(18) 0.0288(7) Uani 1 1 d .
H17A H 0.7410 0.4376 -0.0677 0.035 Uiso 1 1 calc R
H17B H 0.8093 0.4810 -0.1442 0.035 Uiso 1 1 calc R
C11 C 0.7725(2) 0.51108(18) 0.20550(18) 0.0219(6) Uani 1 1 d .
C12 C 0.8122(2) 0.50723(19) 0.12119(17) 0.0233(6) Uani 1 1 d .
H12 H 0.8530 0.4646 0.1052 0.028 Uiso 1 1 calc R
C23 C 0.8939(2) 0.62989(18) 0.36372(17) 0.0230(6) Uani 1 1 d .
H23 H 0.8314 0.6159 0.3907 0.028 Uiso 1 1 calc R
C26 C 0.9007(3) 0.4056(2) 0.3852(2) 0.0374(8) Uani 1 1 d .
H26A H 0.9738 0.4150 0.3941 0.045 Uiso 1 1 calc R
H26B H 0.8759 0.3415 0.3608 0.045 Uiso 1 1 calc R
C9 C 1.3122(2) 0.8623(2) 0.1301(2) 0.0361(8) Uani 1 1 d .
H9A H 1.2643 0.8807 0.0897 0.054 Uiso 1 1 calc R
H9B H 1.3794 0.8801 0.1082 0.054 Uiso 1 1 calc R
H9C H 1.3093 0.8928 0.1895 0.054 Uiso 1 1 calc R
C18 C 0.6797(2) 0.5319(2) -0.1324(2) 0.0365(8) Uani 1 1 d .
H18A H 0.6353 0.5425 -0.0845 0.055 Uiso 1 1 calc R
H18B H 0.6429 0.4870 -0.1782 0.055 Uiso 1 1 calc R
H18C H 0.7049 0.5896 -0.1584 0.055 Uiso 1 1 calc R
C27 C 0.8551(3) 0.4208(3) 0.4741(2) 0.0629(12) Uani 1 1 d .
H27A H 0.8862 0.4813 0.5023 0.094 Uiso 1 1 calc R
H27B H 0.8660 0.3735 0.5123 0.094 Uiso 1 1 calc R
H27C H 0.7835 0.4174 0.4650 0.094 Uiso 1 1 calc R
C28 C 1.1042(2) 1.03858(18) 0.19318(17) 0.0210(6) Uani 1 1 d .
C40 C 0.5478(2) 0.75072(19) 0.05521(17) 0.0208(6) Uani 1 1 d .
C58 C 0.7834(2) 0.90340(19) 0.46684(16) 0.0204(6) Uani 1 1 d .
C46 C 0.5760(2) 0.86450(19) 0.22049(17) 0.0224(6) Uani 1 1 d .
C45 C 0.5015(2) 0.6582(2) 0.04278(19) 0.0258(7) Uani 1 1 d .
H45 H 0.5154 0.6169 0.0837 0.031 Uiso 1 1 calc R
C62 C 0.6836(2) 1.0195(2) 0.47953(19) 0.0328(8) Uani 1 1 d .
H62 H 0.6210 1.0367 0.4734 0.039 Uiso 1 1 calc R
C33 C 1.1381(2) 1.0623(2) 0.11039(18) 0.0270(7) Uani 1 1 d .
H33 H 1.0943 1.0477 0.0595 0.032 Uiso 1 1 calc R
C60 C 0.8589(2) 1.0596(2) 0.51828(18) 0.0271(7) Uani 1 1 d .
H60 H 0.9161 1.1043 0.5381 0.033 Uiso 1 1 calc R
C59 C 0.8661(2) 0.96942(19) 0.49757(17) 0.0230(6) Uani 1 1 d .
H59 H 0.9287 0.9523 0.5044 0.028 Uiso 1 1 calc R
C29 C 1.1698(2) 1.0601(2) 0.26716(19) 0.0281(7) Uani 1 1 d .
H29 H 1.1473 1.0438 0.3238 0.034 Uiso 1 1 calc R
C39 C 0.8519(2) 1.09245(19) 0.27502(19) 0.0255(7) Uani 1 1 d .
H39 H 0.8585 1.0657 0.3292 0.031 Uiso 1 1 calc R
C34 C 0.8999(2) 1.06501(18) 0.20037(18) 0.0215(6) Uani 1 1 d .
C47 C 0.6016(2) 0.9603(2) 0.22115(19) 0.0276(7) Uani 1 1 d .
H47 H 0.6531 0.9880 0.1852 0.033 Uiso 1 1 calc R
C51 C 0.5006(2) 0.8251(2) 0.27442(18) 0.0264(7) Uani 1 1 d .
H51 H 0.4829 0.7604 0.2746 0.032 Uiso 1 1 calc R
C52 C 0.8078(2) 0.7312(2) 0.53885(18) 0.0269(7) Uani 1 1 d .
C41 C 0.5237(2) 0.8102(2) -0.00374(19) 0.0278(7) Uani 1 1 d .
H41 H 0.5544 0.8733 0.0041 0.033 Uiso 1 1 calc R
C49 C 0.4769(2) 0.9746(2) 0.3271(2) 0.0344(8) Uani 1 1 d .
H49 H 0.4427 1.0121 0.3633 0.041 Uiso 1 1 calc R
C44 C 0.4352(2) 0.6262(2) -0.02911(19) 0.0296(7) Uani 1 1 d .
H44 H 0.4059 0.5629 -0.0385 0.036 Uiso 1 1 calc R
C57 C 0.8910(2) 0.7630(2) 0.59535(19) 0.0313(7) Uani 1 1 d .
H57 H 0.9388 0.8149 0.5817 0.038 Uiso 1 1 calc R
C35 C 0.8901(2) 1.1048(2) 0.1216(2) 0.0330(7) Uani 1 1 d .
H35 H 0.9230 1.0867 0.0706 0.040 Uiso 1 1 calc R
C38 C 0.7950(2) 1.1581(2) 0.2709(2) 0.0340(8) Uani 1 1 d .
H38 H 0.7623 1.1764 0.3219 0.041 Uiso 1 1 calc R
C37 C 0.7856(2) 1.1974(2) 0.1920(2) 0.0387(8) Uani 1 1 d .
H37 H 0.7466 1.2430 0.1891 0.046 Uiso 1 1 calc R
C30 C 1.2669(2) 1.1048(2) 0.2591(2) 0.0354(8) Uani 1 1 d .
H30 H 1.3110 1.1191 0.3099 0.042 Uiso 1 1 calc R
C42 C 0.4553(2) 0.7788(2) -0.0742(2) 0.0335(8) Uani 1 1 d .
H42 H 0.4383 0.8204 -0.1133 0.040 Uiso 1 1 calc R
C61 C 0.7668(2) 1.0841(2) 0.50971(18) 0.0299(7) Uani 1 1 d .
H61 H 0.7610 1.1456 0.5247 0.036 Uiso 1 1 calc R
C50 C 0.4515(2) 0.8800(2) 0.32748(19) 0.0318(7) Uani 1 1 d .
H50 H 0.4005 0.8531 0.3642 0.038 Uiso 1 1 calc R
C63 C 0.6919(2) 0.9296(2) 0.45831(18) 0.0287(7) Uani 1 1 d .
H63 H 0.6347 0.8853 0.4377 0.034 Uiso 1 1 calc R
C32 C 1.2357(2) 1.1072(2) 0.1023(2) 0.0362(8) Uani 1 1 d .
H32 H 1.2588 1.1234 0.0458 0.043 Uiso 1 1 calc R
C43 C 0.4123(2) 0.6868(2) -0.0868(2) 0.0350(8) Uani 1 1 d .
H43 H 0.3665 0.6651 -0.1354 0.042 Uiso 1 1 calc R
C31 C 1.2998(2) 1.1285(2) 0.1767(2) 0.0398(8) Uani 1 1 d .
H31 H 1.3665 1.1596 0.1710 0.048 Uiso 1 1 calc R
C48 C 0.5512(2) 1.0142(2) 0.2745(2) 0.0337(8) Uani 1 1 d .
H48 H 0.5681 1.0790 0.2748 0.040 Uiso 1 1 calc R
C53 C 0.7388(3) 0.6536(2) 0.5585(2) 0.0396(8) Uani 1 1 d .
H53 H 0.6817 0.6313 0.5205 0.048 Uiso 1 1 calc R
C36 C 0.8331(3) 1.1703(2) 0.1172(2) 0.0426(9) Uani 1 1 d .
H36 H 0.8262 1.1970 0.0630 0.051 Uiso 1 1 calc R
C55 C 0.8364(3) 0.6423(3) 0.6893(2) 0.0447(9) Uani 1 1 d .
H55 H 0.8463 0.6116 0.7404 0.054 Uiso 1 1 calc R
C56 C 0.9049(3) 0.7203(2) 0.6710(2) 0.0404(8) Uani 1 1 d .
H56 H 0.9608 0.7438 0.7102 0.049 Uiso 1 1 calc R
C54 C 0.7535(3) 0.6097(3) 0.6327(2) 0.0499(10) Uani 1 1 d .
H54 H 0.7067 0.5567 0.6454 0.060 Uiso 1 1 calc R
C64 C 0.5137(4) 0.4198(4) 0.3405(4) 0.0926(17) Uani 1 1 d .
C65 C 0.4801(4) 0.3362(4) 0.2897(3) 0.0945(18) Uani 1 1 d .
H65A H 0.5129 0.2895 0.3119 0.142 Uiso 1 1 calc R
H65B H 0.4958 0.3434 0.2275 0.142 Uiso 1 1 calc R
H65C H 0.4079 0.3173 0.2944 0.142 Uiso 1 1 calc R
N7 N 0.5420(5) 0.4888(4) 0.3854(5) 0.159(3) Uani 1 1 d .
C67 C 0.4417(4) 0.6636(3) 0.4446(3) 0.0699(13) Uani 1 1 d .
H67A H 0.5042 0.6729 0.4132 0.105 Uiso 1 1 calc R
H67B H 0.3858 0.6594 0.4020 0.105 Uiso 1 1 calc R
H67C H 0.4339 0.6069 0.4743 0.105 Uiso 1 1 calc R
N8 N 0.4501(5) 0.8017(3) 0.5652(3) 0.122(2) Uani 1 1 d .
C66 C 0.4436(4) 0.7407(4) 0.5107(4) 0.0808(14) Uani 1 1 d .
H5N H 0.657(2) 0.718(2) 0.262(2) 0.031(8) Uiso 1 1 d .
H6N H 0.915(2) 0.844(2) 0.3643(19) 0.029(9) Uiso 1 1 d .
H4N H 0.884(2) 0.904(2) 0.115(2) 0.028(9) Uiso 1 1 d .

loop_
_atom_site_aniso_label
_atom_site_aniso_U_11
_atom_site_aniso_U_22
_atom_site_aniso_U_33
_atom_site_aniso_U_23
_atom_site_aniso_U_13
_atom_site_aniso_U_12
P1 0.0223(4) 0.0174(4) 0.0183(4) 0.0003(3) 0.0017(3) 0.0029(3)
P2 0.0184(4) 0.0217(4) 0.0190(4) -0.0006(3) -0.0009(3) 0.0050(3)
P3 0.0244(4) 0.0213(4) 0.0172(4) 0.0004(3) 0.0017(3) 0.0029(3)
O6 0.0265(11) 0.0263(11) 0.0218(10) -0.0028(8) -0.0022(8) 0.0003(9)
O5 0.0199(10) 0.0269(11) 0.0217(10) 0.0021(8) 0.0000(8) 0.0019(8)
O4 0.0270(11) 0.0199(10) 0.0208(10) 0.0036(8) 0.0028(8) 0.0032(8)
O2 0.0355(12) 0.0209(11) 0.0354(12) 0.0015(9) -0.0018(10) 0.0017(10)
O1 0.0391(13) 0.0414(13) 0.0231(11) -0.0114(9) 0.0101(10) 0.0007(11)
O3 0.0274(12) 0.0620(16) 0.0415(13) 0.0128(12) -0.0054(10) 0.0152(12)
N6 0.0261(13) 0.0173(13) 0.0212(12) 0.0010(10) 0.0038(10) 0.0031(11)
N4 0.0175(13) 0.0213(13) 0.0250(13) -0.0020(10) -0.0019(11) 0.0025(11)
N1 0.0179(12) 0.0303(14) 0.0244(13) -0.0013(10) -0.0009(10) 0.0077(11)
N2 0.0251(13) 0.0252(13) 0.0182(12) -0.0047(10) -0.0001(10) 0.0044(11)
N3 0.0303(14) 0.0198(13) 0.0251(13) -0.0005(10) -0.0067(11) 0.0047(11)
N5 0.0240(13) 0.0259(14) 0.0164(12) -0.0031(10) 0.0000(10) 0.0085(11)
C24 0.0284(16) 0.0178(14) 0.0162(13) -0.0016(11) -0.0042(12) 0.0061(12)
C20 0.0263(16) 0.0272(16) 0.0158(13) -0.0009(12) -0.0066(12) 0.0067(13)
C19 0.0253(16) 0.0271(16) 0.0287(16) -0.0062(13) -0.0063(13) 0.0096(13)
C6 0.0179(14) 0.0284(16) 0.0211(14) -0.0011(12) -0.0002(12) 0.0064(12)
C2 0.0203(15) 0.0235(15) 0.0200(14) -0.0014(12) 0.0013(11) 0.0008(12)
C15 0.0200(15) 0.0179(14) 0.0242(15) -0.0034(12) -0.0048(12) 0.0028(12)
C3 0.0170(14) 0.0232(15) 0.0200(14) 0.0014(11) 0.0006(11) 0.0045(12)
C5 0.0181(14) 0.0181(14) 0.0226(14) -0.0027(11) 0.0025(11) 0.0009(12)
C14 0.0190(14) 0.0206(15) 0.0231(15) -0.0007(12) -0.0005(12) 0.0028(12)
C13 0.0191(15) 0.0230(15) 0.0223(14) -0.0062(12) -0.0015(12) -0.0006(12)
C1 0.0255(16) 0.0235(16) 0.0235(15) -0.0017(12) -0.0015(12) 0.0086(13)
C25 0.0248(15) 0.0203(15) 0.0196(14) -0.0033(11) -0.0037(12) 0.0035(12)
C10 0.0307(17) 0.0170(15) 0.0228(15) -0.0039(12) 0.0014(13) 0.0051(13)
C4 0.0195(14) 0.0190(15) 0.0200(14) 0.0019(11) 0.0037(11) 0.0035(12)
C7 0.0239(15) 0.0234(16) 0.0245(15) -0.0027(12) 0.0023(12) 0.0079(13)
C16 0.0260(16) 0.0219(15) 0.0194(14) -0.0011(12) -0.0031(12) 0.0007(13)
C8 0.0189(15) 0.0330(18) 0.0339(17) -0.0046(13) 0.0013(13) 0.0076(13)
C21 0.0309(17) 0.0252(16) 0.0199(14) -0.0014(12) -0.0056(12) 0.0102(13)
C22 0.0298(16) 0.0172(15) 0.0181(14) -0.0015(11) -0.0059(12) 0.0037(13)
C17 0.0307(17) 0.0317(17) 0.0214(15) -0.0084(13) 0.0005(13) 0.0042(14)
C11 0.0209(15) 0.0187(15) 0.0248(15) -0.0010(12) -0.0058(12) 0.0028(12)
C12 0.0219(15) 0.0211(15) 0.0242(15) -0.0060(12) -0.0021(12) 0.0014(12)
C23 0.0274(16) 0.0226(16) 0.0178(14) -0.0003(11) -0.0041(12) 0.0037(13)
C26 0.051(2) 0.0191(16) 0.0404(19) 0.0054(14) -0.0163(16) 0.0033(15)
C9 0.0230(17) 0.039(2) 0.0454(19) 0.0020(15) 0.0023(14) 0.0039(15)
C18 0.0341(18) 0.045(2) 0.0266(17) 0.0000(14) -0.0032(14) 0.0009(16)
C27 0.089(3) 0.059(3) 0.037(2) 0.0165(19) -0.008(2) 0.004(2)
C28 0.0260(15) 0.0148(14) 0.0212(14) -0.0014(11) 0.0014(12) 0.0024(12)
C40 0.0184(14) 0.0257(16) 0.0193(14) 0.0009(12) 0.0015(11) 0.0075(12)
C58 0.0242(15) 0.0245(15) 0.0131(13) -0.0001(11) 0.0017(11) 0.0065(12)
C46 0.0201(15) 0.0267(16) 0.0212(14) -0.0023(12) -0.0024(12) 0.0088(13)
C45 0.0184(15) 0.0266(16) 0.0318(16) 0.0017(13) 0.0009(12) 0.0034(13)
C62 0.0298(17) 0.0398(19) 0.0310(17) -0.0093(14) -0.0033(14) 0.0179(15)
C33 0.0268(16) 0.0294(17) 0.0226(15) 0.0007(12) -0.0007(12) 0.0012(13)
C60 0.0302(17) 0.0273(17) 0.0214(15) -0.0053(12) 0.0012(13) 0.0028(14)
C59 0.0232(15) 0.0267(16) 0.0196(14) -0.0010(12) -0.0006(12) 0.0075(13)
C29 0.0313(17) 0.0295(17) 0.0204(15) -0.0007(12) 0.0014(13) 0.0000(14)
C39 0.0292(16) 0.0195(15) 0.0274(15) -0.0020(12) 0.0000(13) 0.0054(13)
C34 0.0237(15) 0.0144(14) 0.0249(15) -0.0013(11) -0.0009(12) 0.0018(12)
C47 0.0276(16) 0.0283(17) 0.0263(16) -0.0028(13) -0.0021(13) 0.0067(14)
C51 0.0235(16) 0.0288(17) 0.0265(15) -0.0045(13) -0.0018(12) 0.0072(13)
C52 0.0332(17) 0.0247(16) 0.0234(15) 0.0013(12) 0.0056(13) 0.0068(14)
C41 0.0239(16) 0.0289(17) 0.0292(16) 0.0034(13) -0.0035(13) 0.0019(13)
C49 0.0297(17) 0.045(2) 0.0302(17) -0.0118(15) -0.0005(14) 0.0180(16)
C44 0.0209(15) 0.0308(17) 0.0335(17) -0.0063(14) -0.0007(13) 0.0003(13)
C57 0.0402(19) 0.0257(17) 0.0281(16) 0.0056(13) 0.0000(14) 0.0054(15)
C35 0.043(2) 0.0272(17) 0.0307(17) 0.0014(13) 0.0014(14) 0.0130(15)
C38 0.0319(18) 0.0301(18) 0.0392(19) -0.0108(15) -0.0015(14) 0.0100(15)
C37 0.039(2) 0.0239(17) 0.054(2) -0.0076(16) -0.0112(17) 0.0131(15)
C30 0.0282(17) 0.047(2) 0.0258(16) -0.0007(14) -0.0075(13) -0.0018(15)
C42 0.0258(17) 0.044(2) 0.0297(17) 0.0097(15) -0.0047(13) 0.0022(15)
C61 0.0407(19) 0.0272(17) 0.0237(15) -0.0057(13) 0.0000(14) 0.0147(15)
C50 0.0271(17) 0.040(2) 0.0290(16) -0.0032(14) 0.0031(13) 0.0108(15)
C63 0.0251(16) 0.0356(18) 0.0245(15) -0.0056(13) -0.0017(13) 0.0078(14)
C32 0.0330(18) 0.047(2) 0.0266(16) 0.0089(15) 0.0051(14) -0.0004(16)
C43 0.0249(17) 0.049(2) 0.0270(17) -0.0041(15) -0.0057(13) 0.0013(16)
C31 0.0253(17) 0.048(2) 0.0392(19) 0.0041(16) 0.0023(15) -0.0094(15)
C48 0.0363(19) 0.0294(18) 0.0359(18) -0.0066(14) -0.0055(15) 0.0120(15)
C53 0.0368(19) 0.047(2) 0.0350(18) 0.0149(16) 0.0071(15) 0.0028(17)
C36 0.060(2) 0.0324(19) 0.039(2) 0.0069(15) -0.0088(17) 0.0165(18)
C55 0.058(2) 0.053(2) 0.0305(18) 0.0202(17) 0.0121(17) 0.023(2)
C56 0.052(2) 0.046(2) 0.0268(17) 0.0058(15) -0.0019(15) 0.0188(18)
C54 0.052(2) 0.051(2) 0.049(2) 0.0283(19) 0.0138(19) 0.0068(19)
C64 0.102(4) 0.081(4) 0.091(4) 0.010(3) 0.034(3) 0.005(3)
C65 0.081(4) 0.115(5) 0.081(4) -0.028(3) 0.021(3) 0.014(3)
N7 0.178(6) 0.076(4) 0.206(7) -0.018(4) 0.087(5) -0.013(4)
C67 0.085(3) 0.065(3) 0.063(3) 0.007(2) -0.006(2) 0.023(3)
N8 0.204(6) 0.070(3) 0.096(4) -0.013(3) 0.032(4) 0.039(4)
C66 0.102(4) 0.070(3) 0.078(4) 0.023(3) 0.007(3) 0.029(3)

loop_
_atom_type_symbol
_atom_type_description
_atom_type_scat_dispersion_real
_atom_type_scat_dispersion_imag
_atom_type_scat_source
C C 0.0033 0.0016 'International Tables Vol C Tables 4.2.6.8 and 6.1.1.4'
H H 0.0000 0.0000 'International Tables Vol C Tables 4.2.6.8 and 6.1.1.4'
N N 0.0061 0.0033 'International Tables Vol C Tables 4.2.6.8 and 6.1.1.4'
O O 0.0106 0.0060 'International Tables Vol C Tables 4.2.6.8 and 6.1.1.4'
P P 0.1023 0.0942 'International Tables Vol C Tables 4.2.6.8 and 6.1.1.4'

loop_
_geom_angle_atom_site_label_1
_geom_angle_atom_site_label_2
_geom_angle_atom_site_label_3
_geom_angle
O4 P1 N4 117.83(12)
O4 P1 C34 112.46(12)
N4 P1 C34 102.14(13)
O4 P1 C28 109.44(12)
N4 P1 C28 106.05(13)
C34 P1 C28 108.30(13)
O5 P2 N5 118.08(12)
O5 P2 C46 112.60(12)
N5 P2 C46 103.36(13)
O5 P2 C40 109.60(11)
N5 P2 C40 105.91(13)
C46 P2 C40 106.46(12)
O6 P3 N6 118.29(11)
O6 P3 C58 111.64(12)
N6 P3 C58 102.21(13)
O6 P3 C52 110.55(13)
N6 P3 C52 103.69(13)
C58 P3 C52 109.84(12)
C24 N6 P3 125.8(2)
C24 N6 H6N 116(2)
P3 N6 H6N 114(2)
C4 N4 P1 123.4(2)
C4 N4 H4N 116(2)
P1 N4 H4N 108(2)
C19 N1 C6 121.3(2)
C19 N1 C8 121.9(2)
C6 N1 C8 116.7(2)
C1 N2 C13 122.7(2)
C1 N2 C17 119.9(2)
C13 N2 C17 117.3(2)
C10 N3 C22 121.0(2)
C10 N3 C26 119.8(2)
C22 N3 C26 117.8(2)
C15 N5 P2 124.8(2)
C15 N5 H5N 108.7(18)
P2 N5 H5N 119.8(18)
C25 C24 C23 118.3(3)
C25 C24 N6 120.3(2)
C23 C24 N6 121.3(3)
C21 C20 C25 119.9(3)
C21 C20 C19 120.2(3)
C25 C20 C19 119.9(3)
O3 C19 N1 122.4(3)
O3 C19 C20 121.0(3)
N1 C19 C20 116.5(2)
C7 C6 C5 121.0(3)
C7 C6 N1 120.3(3)
C5 C6 N1 118.7(2)
C3 C2 C7 120.4(2)
C3 C2 C1 120.2(2)
C7 C2 C1 119.4(3)
C14 C15 C16 118.7(3)
C14 C15 N5 123.2(3)
C16 C15 N5 118.1(2)
C2 C3 C4 120.2(3)
C2 C3 H3 119.9
C4 C3 H3 119.9
C4 C5 C6 120.3(2)
C4 C5 H5 119.8
C6 C5 H5 119.8
C13 C14 C15 120.7(3)
C13 C14 H14 119.6
C15 C14 H14 119.6
C14 C13 C12 121.1(3)
C14 C13 N2 119.9(3)
C12 C13 N2 119.1(2)
O1 C1 N2 122.3(2)
O1 C1 C2 121.5(3)
N2 C1 C2 116.2(2)
C24 C25 C20 121.4(3)
C24 C25 H25 119.3
C20 C25 H25 119.3
O2 C10 N3 122.7(3)
O2 C10 C11 120.1(3)
N3 C10 C11 117.1(2)
C5 C4 C3 119.0(2)
C5 C4 N4 121.5(2)
C3 C4 N4 119.5(2)
C6 C7 C2 118.9(3)
C6 C7 H7 120.5
C2 C7 H7 120.5
C15 C16 C11 120.4(3)
C15 C16 H16 119.8
C11 C16 H16 119.8
N1 C8 C9 112.8(2)
N1 C8 H8A 109.0
C9 C8 H8A 109.0
N1 C8 H8B 109.0
C9 C8 H8B 109.0
H8A C8 H8B 107.8
C22 C21 C20 118.9(3)
C22 C21 H21 120.5
C20 C21 H21 120.5
C21 C22 C23 121.8(3)
C21 C22 N3 121.2(2)
C23 C22 N3 117.0(3)
N2 C17 C18 112.3(2)
N2 C17 H17A 109.1
C18 C17 H17A 109.1
N2 C17 H17B 109.1
C18 C17 H17B 109.1
H17A C17 H17B 107.9
C12 C11 C16 120.1(3)
C12 C11 C10 120.9(3)
C16 C11 C10 119.0(2)
C13 C12 C11 118.6(3)
C13 C12 H12 120.7
C11 C12 H12 120.7
C22 C23 C24 119.5(3)
C22 C23 H23 120.3
C24 C23 H23 120.3
N3 C26 C27 112.4(3)
N3 C26 H26A 109.1
C27 C26 H26A 109.1
N3 C26 H26B 109.1
C27 C26 H26B 109.1
H26A C26 H26B 107.9
C8 C9 H9A 109.5
C8 C9 H9B 109.5
H9A C9 H9B 109.5
C8 C9 H9C 109.5
H9A C9 H9C 109.5
H9B C9 H9C 109.5
C17 C18 H18A 109.5
C17 C18 H18B 109.5
H18A C18 H18B 109.5
C17 C18 H18C 109.5
H18A C18 H18C 109.5
H18B C18 H18C 109.5
C26 C27 H27A 109.5
C26 C27 H27B 109.5
H27A C27 H27B 109.5
C26 C27 H27C 109.5
H27A C27 H27C 109.5
H27B C27 H27C 109.5
C33 C28 C29 119.2(3)
C33 C28 P1 123.2(2)
C29 C28 P1 117.7(2)
C41 C40 C45 118.7(3)
C41 C40 P2 117.8(2)
C45 C40 P2 123.5(2)
C59 C58 C63 118.6(3)
C59 C58 P3 122.5(2)
C63 C58 P3 118.9(2)
C51 C46 C47 119.3(3)
C51 C46 P2 122.7(2)
C47 C46 P2 118.0(2)
C44 C45 C40 120.4(3)
C44 C45 H45 119.8
C40 C45 H45 119.8
C61 C62 C63 119.7(3)
C61 C62 H62 120.1
C63 C62 H62 120.1
C32 C33 C28 120.0(3)
C32 C33 H33 120.0
C28 C33 H33 120.0
C59 C60 C61 119.2(3)
C59 C60 H60 120.4
C61 C60 H60 120.4
C60 C59 C58 121.1(3)
C60 C59 H59 119.4
C58 C59 H59 119.4
C30 C29 C28 120.9(3)
C30 C29 H29 119.6
C28 C29 H29 119.6
C38 C39 C34 120.5(3)
C38 C39 H39 119.8
C34 C39 H39 119.8
C35 C34 C39 119.4(3)
C35 C34 P1 121.9(2)
C39 C34 P1 118.6(2)
C48 C47 C46 119.7(3)
C48 C47 H47 120.2
C46 C47 H47 120.2
C50 C51 C46 120.2(3)
C50 C51 H51 119.9
C46 C51 H51 119.9
C57 C52 C53 119.1(3)
C57 C52 P3 121.2(2)
C53 C52 P3 119.6(2)
C40 C41 C42 120.9(3)
C40 C41 H41 119.5
C42 C41 H41 119.5
C48 C49 C50 120.4(3)
C48 C49 H49 119.8
C50 C49 H49 119.8
C43 C44 C45 119.8(3)
C43 C44 H44 120.1
C45 C44 H44 120.1
C56 C57 C52 120.9(3)
C56 C57 H57 119.6
C52 C57 H57 119.6
C36 C35 C34 120.3(3)
C36 C35 H35 119.8
C34 C35 H35 119.8
C39 C38 C37 119.8(3)
C39 C38 H38 120.1
C37 C38 H38 120.1
C38 C37 C36 120.1(3)
C38 C37 H37 119.9
C36 C37 H37 119.9
C29 C30 C31 119.6(3)
C29 C30 H30 120.2
C31 C30 H30 120.2
C43 C42 C41 119.6(3)
C43 C42 H42 120.2
C41 C42 H42 120.2
C62 C61 C60 120.5(3)
C62 C61 H61 119.7
C60 C61 H61 119.7
C51 C50 C49 120.0(3)
C51 C50 H50 120.0
C49 C50 H50 120.0
C62 C63 C58 120.7(3)
C62 C63 H63 119.6
C58 C63 H63 119.6
C33 C32 C31 120.1(3)
C33 C32 H32 120.0
C31 C32 H32 120.0
C42 C43 C44 120.6(3)
C42 C43 H43 119.7
C44 C43 H43 119.7
C30 C31 C32 120.3(3)
C30 C31 H31 119.8
C32 C31 H31 119.8
C49 C48 C47 120.4(3)
C49 C48 H48 119.8
C47 C48 H48 119.8
C54 C53 C52 120.2(3)
C54 C53 H53 119.9
C52 C53 H53 119.9
C35 C36 C37 119.9(3)
C35 C36 H36 120.0
C37 C36 H36 120.0
C54 C55 C56 119.9(3)
C54 C55 H55 120.0
C56 C55 H55 120.0
C57 C56 C55 119.5(3)
C57 C56 H56 120.3
C55 C56 H56 120.3
C53 C54 C55 120.4(3)
C53 C54 H54 119.8
C55 C54 H54 119.8
N7 C64 C65 178.1(7)
C64 C65 H65A 109.5
C64 C65 H65B 109.5
H65A C65 H65B 109.5
C64 C65 H65C 109.5
H65A C65 H65C 109.5
H65B C65 H65C 109.5
C66 C67 H67A 109.5
C66 C67 H67B 109.5
H67A C67 H67B 109.5
C66 C67 H67C 109.5
H67A C67 H67C 109.5
H67B C67 H67C 109.5
N8 C66 C67 176.3(6)

loop_
_geom_bond_atom_site_label_1
_geom_bond_atom_site_label_2
_geom_bond_distance
P1 O4 1.4875(19)
P1 N4 1.669(2)
P1 C34 1.790(3)
P1 C28 1.805(3)
P2 O5 1.4885(19)
P2 N5 1.655(3)
P2 C46 1.790(3)
P2 C40 1.808(3)
P3 O6 1.4886(19)
P3 N6 1.659(2)
P3 C58 1.801(3)
P3 C52 1.807(3)
O2 C10 1.233(3)
O1 C1 1.228(3)
O3 C19 1.232(3)
N6 C24 1.413(3)
N6 H6N 0.86(3)
N4 C4 1.417(4)
N4 H4N 0.78(3)
N1 C19 1.357(4)
N1 C6 1.442(3)
N1 C8 1.475(4)
N2 C1 1.358(4)
N2 C13 1.452(3)
N2 C17 1.476(3)
N3 C10 1.352(4)
N3 C22 1.445(3)
N3 C26 1.481(4)
N5 C15 1.419(3)
N5 H5N 0.92(3)
C24 C25 1.390(4)
C24 C23 1.407(4)
C20 C21 1.389(4)
C20 C25 1.397(4)
C20 C19 1.516(4)
C6 C7 1.383(4)
C6 C5 1.386(4)
C2 C3 1.389(4)
C2 C7 1.391(4)
C2 C1 1.506(4)
C15 C14 1.392(4)
C15 C16 1.396(4)
C3 C4 1.398(4)
C3 H3 0.9500
C5 C4 1.382(4)
C5 H5 0.9500
C14 C13 1.377(4)
C14 H14 0.9500
C13 C12 1.394(4)
C25 H25 0.9500
C10 C11 1.501(4)
C7 H7 0.9500
C16 C11 1.399(4)
C16 H16 0.9500
C8 C9 1.528(4)
C8 H8A 0.9900
C8 H8B 0.9900
C21 C22 1.381(4)
C21 H21 0.9500
C22 C23 1.392(4)
C17 C18 1.529(4)
C17 H17A 0.9900
C17 H17B 0.9900
C11 C12 1.399(4)
C12 H12 0.9500
C23 H23 0.9500
C26 C27 1.514(5)
C26 H26A 0.9900
C26 H26B 0.9900
C9 H9A 0.9800
C9 H9B 0.9800
C9 H9C 0.9800
C18 H18A 0.9800
C18 H18B 0.9800
C18 H18C 0.9800
C27 H27A 0.9800
C27 H27B 0.9800
C27 H27C 0.9800
C28 C33 1.392(4)
C28 C29 1.396(4)
C40 C41 1.388(4)
C40 C45 1.399(4)
C58 C59 1.392(4)
C58 C63 1.394(4)
C46 C51 1.398(4)
C46 C47 1.405(4)
C45 C44 1.392(4)
C45 H45 0.9500
C62 C61 1.383(4)
C62 C63 1.385(4)
C62 H62 0.9500
C33 C32 1.387(4)
C33 H33 0.9500
C60 C59 1.385(4)
C60 C61 1.390(4)
C60 H60 0.9500
C59 H59 0.9500
C29 C30 1.379(4)
C29 H29 0.9500
C39 C38 1.376(4)
C39 C34 1.394(4)
C39 H39 0.9500
C34 C35 1.388(4)
C47 C48 1.388(4)
C47 H47 0.9500
C51 C50 1.383(4)
C51 H51 0.9500
C52 C57 1.392(4)
C52 C53 1.399(4)
C41 C42 1.392(4)
C41 H41 0.9500
C49 C48 1.376(4)
C49 C50 1.388(4)
C49 H49 0.9500
C44 C43 1.383(4)
C44 H44 0.9500
C57 C56 1.382(4)
C57 H57 0.9500
C35 C36 1.376(4)
C35 H35 0.9500
C38 C37 1.385(5)
C38 H38 0.9500
C37 C36 1.391(5)
C37 H37 0.9500
C30 C31 1.383(4)
C30 H30 0.9500
C42 C43 1.381(4)
C42 H42 0.9500
C61 H61 0.9500
C50 H50 0.9500
C63 H63 0.9500
C32 C31 1.389(4)
C32 H32 0.9500
C43 H43 0.9500
C31 H31 0.9500
C48 H48 0.9500
C53 C54 1.376(5)
C53 H53 0.9500
C36 H36 0.9500
C55 C54 1.391(5)
C55 C56 1.396(5)
C55 H55 0.9500
C56 H56 0.9500
C54 H54 0.9500
C64 N7 1.181(7)
C64 C65 1.402(7)
C65 H65A 0.9800
C65 H65B 0.9800
C65 H65C 0.9800
C67 C66 1.461(7)
C67 H67A 0.9800
C67 H67B 0.9800
C67 H67C 0.9800
N8 C66 1.166(6)
